data_7708074
loop_
_publ_author_name
'Davydova, Elena I.'
'Virovets, Alexander Viktorovich'
'Presypkina, Eugenia V.'
'Pomogaeva, Anna Vladimirovna'
'Lisovenko, Anna S.'
'Timoshkin, Alexey Y.'

_publ_section_title
;
 Unusual molecular complexes of antimony fluoride dimers with Acetonitrile
 and Pyridine: structures and bonding
;
_journal_name_full 'Dalton Transactions'
_journal_paper_doi 10.1039/D1DT02412D
_journal_year 2021
_chemical_formula_moiety ' C5 H6 N, F4 Sb, F3 Sb'
_chemical_formula_sum 'C5 H6 F7 N Sb2'
_chemical_formula_weight 456.61
_chemical_properties_physical Air-sensitive,Moisture-sensitive
_space_group_crystal_system orthorhombic
_space_group_IT_number 61
_space_group_name_Hall '-P 2ac 2ab'
_space_group_name_H-M_alt 'P b c a'
_atom_sites_solution_hydrogens geom
_audit_creation_method SHELXL-2018/3
_audit_update_record
;
2021-05-29 deposited with the CCDC.	2021-08-17 downloaded from the CCDC.
;
_cell_angle_alpha 90
_cell_angle_beta 90
_cell_angle_gamma 90
_cell_formula_units_Z 8
_cell_length_a 9.87611(18)
_cell_length_b 8.40553(15)
_cell_length_c 24.6121(4)
_cell_measurement_reflns_used 3333
_cell_measurement_temperature 100(2)
_cell_measurement_theta_max 73.7620
_cell_measurement_theta_min 3.5570
_cell_volume 2043.15(6)
_computing_cell_refinement 'CrysAlisPro 1.171.41.21a (Rigaku OD, 2019)'
_computing_data_collection 'CrysAlisPro 1.171.41.21a (Rigaku OD, 2019)'
_computing_data_reduction 'CrysAlisPro 1.171.41.21a (Rigaku OD, 2019)'
_computing_structure_refinement 'SHELXL-2018/3 (Sheldrick, 2018)'
_computing_structure_solution 'SHELXT (Sheldrick, 2014)'
_diffrn_ambient_environment N~2~
_diffrn_ambient_temperature 100(2)
_diffrn_detector 'CCD plate'
_diffrn_detector_area_resol_mean 4.2047
_diffrn_detector_type TitanS2
_diffrn_measured_fraction_theta_full 0.998
_diffrn_measured_fraction_theta_max 0.992
_diffrn_measurement_device_type 'Rigaku Oxford Diffraction SuperNova'
_diffrn_measurement_method '\w scans'
_diffrn_radiation_type CuK\a
_diffrn_radiation_wavelength 1.54178
_diffrn_reflns_av_R_equivalents 0.0388
_diffrn_reflns_av_unetI/netI 0.0346
_diffrn_reflns_Laue_measured_fraction_full 0.998
_diffrn_reflns_Laue_measured_fraction_max 0.992
_diffrn_reflns_limit_h_max 12
_diffrn_reflns_limit_h_min -9
_diffrn_reflns_limit_k_max 10
_diffrn_reflns_limit_k_min -8
_diffrn_reflns_limit_l_max 30
_diffrn_reflns_limit_l_min -27
_diffrn_reflns_number 6189
_diffrn_reflns_point_group_measured_fraction_full 0.998
_diffrn_reflns_point_group_measured_fraction_max 0.992
_diffrn_reflns_theta_full 67.500
_diffrn_reflns_theta_max 73.938
_diffrn_reflns_theta_min 3.592
_diffrn_source_type 'microfocus SuperNova source'
_exptl_absorpt_coefficient_mu 42.723
_exptl_absorpt_correction_T_max 0.541
_exptl_absorpt_correction_T_min 0.137
_exptl_absorpt_correction_type gaussian
_exptl_absorpt_process_details
;
CrysAlisPro 1.171.41.21a (Rigaku Oxford Diffraction, 2019)
Numerical absorption correction based on gaussian integration over
			a multifaceted crystal model
Empirical absorption correction using spherical harmonics,
 implemented in SCALE3 ABSPACK scaling algorithm.
;
_exptl_crystal_colour colourless
_exptl_crystal_density_diffrn 2.969
_exptl_crystal_description 'elongated prism'
_exptl_crystal_F_000 1664
_exptl_crystal_size_max 0.102
_exptl_crystal_size_mid 0.042
_exptl_crystal_size_min 0.017
_refine_diff_density_max 0.639
_refine_diff_density_min -1.565
_refine_diff_density_rms 0.175
_refine_ls_extinction_method none
_refine_ls_goodness_of_fit_ref 0.927
_refine_ls_hydrogen_treatment constr
_refine_ls_matrix_type full
_refine_ls_number_parameters 136
_refine_ls_number_reflns 2065
_refine_ls_number_restraints 0
_refine_ls_restrained_S_all 0.927
_refine_ls_R_factor_all 0.0323
_refine_ls_R_factor_gt 0.0246
_refine_ls_shift/su_max 0.002
_refine_ls_shift/su_mean 0.000
_refine_ls_structure_factor_coef Fsqd
_refine_ls_weighting_details 'w=1/[\s^2^(Fo^2^)+(0.0342P)^2^] where P=(Fo^2^+2Fc^2^)/3'
_refine_ls_weighting_scheme calc
_refine_ls_wR_factor_gt 0.0542
_refine_ls_wR_factor_ref 0.0557
_reflns_Friedel_coverage 0.000
_reflns_number_gt 1703
_reflns_number_total 2065
_reflns_threshold_expression 'I > 2\s(I)'
_cod_data_source_file d1dt02412d2.cif
_cod_data_source_block 4ayt85
_cod_database_code 7708074
_shelx_shelxl_version_number 2018/3
_shelx_space_group_comment
;
The symmetry employed for this shelxl refinement is uniquely defined
by the following loop, which should always be used as a source of
symmetry information in preference to the above space-group names.
They are only intended as comments.
;
_shelx_estimated_absorpt_t_min 0.097
_shelx_estimated_absorpt_t_max 0.530

loop_
_space_group_symop_operation_xyz
'x, y, z'
'-x+1/2, -y, z+1/2'
'-x, y+1/2, -z+1/2'
'x+1/2, -y+1/2, -z'
'-x, -y, -z'
'x-1/2, y, -z-1/2'
'x, -y-1/2, z-1/2'
'-x-1/2, y-1/2, z'

loop_
_atom_site_label
_atom_site_type_symbol
_atom_site_fract_x
_atom_site_fract_y
_atom_site_fract_z
_atom_site_U_iso_or_equiv
_atom_site_adp_type
_atom_site_occupancy
_atom_site_site_symmetry_order
_atom_site_calc_flag
_atom_site_refinement_flags_posn
_atom_site_refinement_flags_adp
_atom_site_refinement_flags_occupancy
_atom_site_disorder_assembly
_atom_site_disorder_group
Sb1 Sb 0.55194(3) 0.41958(3) 0.75214(2) 0.01419(9) Uani 1 1 d . . . . .
F1 F 0.3699(3) 0.3781(4) 0.72814(12) 0.0228(6) Uani 1 1 d . . . . .
F2 F 0.5851(3) 0.4512(4) 0.66806(10) 0.0202(6) Uani 1 1 d . . . . .
F3 F 0.6037(3) 0.2042(3) 0.73371(12) 0.0219(6) Uani 1 1 d . . . . .
F4 F 0.4908(3) 0.3114(4) 0.82198(13) 0.0280(7) Uani 1 1 d . . . . .
Sb2 Sb 0.27077(3) 0.27528(3) 0.87862(2) 0.01348(9) Uani 1 1 d . . . . .
F5 F 0.3264(3) 0.4934(3) 0.89565(12) 0.0198(6) Uani 1 1 d . . . . .
F6 F 0.3947(3) 0.2069(4) 0.93432(11) 0.0200(5) Uani 1 1 d . . . . .
F7 F 0.1332(3) 0.3012(4) 0.93422(11) 0.0195(5) Uani 1 1 d . . . . .
N1 N 0.3679(4) 0.5312(6) 0.60513(19) 0.0268(10) Uani 1 1 d . . . . .
H1 H 0.448507 0.521642 0.620048 0.032 Uiso 1 1 calc R U . . .
C1 C 0.3508(5) 0.4772(7) 0.5543(2) 0.0270(11) Uani 1 1 d . . . . .
H1A H 0.424325 0.431056 0.535043 0.032 Uiso 1 1 calc R U . . .
C2 C 0.2249(5) 0.4896(7) 0.5305(2) 0.0269(11) Uani 1 1 d . . . . .
H2 H 0.210326 0.451697 0.494622 0.032 Uiso 1 1 calc R U . . .
C3 C 0.1201(5) 0.5580(8) 0.5596(2) 0.0276(12) Uani 1 1 d . . . . .
H3 H 0.032696 0.566789 0.543819 0.033 Uiso 1 1 calc R U . . .
C4 C 0.1428(6) 0.6134(7) 0.6117(2) 0.0252(11) Uani 1 1 d . . . . .
H4 H 0.071384 0.661312 0.631770 0.030 Uiso 1 1 calc R U . . .
C5 C 0.2695(6) 0.5988(7) 0.6343(2) 0.0265(11) Uani 1 1 d . . . . .
H5 H 0.286798 0.636011 0.670122 0.032 Uiso 1 1 calc R U . . .

loop_
_atom_site_aniso_label
_atom_site_aniso_U_11
_atom_site_aniso_U_22
_atom_site_aniso_U_33
_atom_site_aniso_U_23
_atom_site_aniso_U_13
_atom_site_aniso_U_12
Sb1 0.01201(13) 0.01372(15) 0.01684(14) -0.00077(11) 0.00013(10) -0.00026(10)
F1 0.0116(12) 0.0229(16) 0.0339(14) -0.0019(12) -0.0022(11) -0.0021(11)
F2 0.0184(13) 0.0232(15) 0.0190(11) 0.0017(11) -0.0010(10) 0.0029(11)
F3 0.0221(14) 0.0108(13) 0.0330(14) -0.0017(11) 0.0029(11) 0.0008(11)
F4 0.0199(14) 0.037(2) 0.0269(14) 0.0055(13) 0.0032(12) 0.0015(13)
Sb2 0.01132(14) 0.01300(15) 0.01612(13) 0.00004(10) 0.00059(9) 0.00082(10)
F5 0.0160(13) 0.0146(14) 0.0289(13) 0.0010(11) -0.0004(10) -0.0011(11)
F6 0.0166(13) 0.0231(15) 0.0204(12) 0.0010(11) -0.0004(10) 0.0020(11)
F7 0.0156(12) 0.0197(15) 0.0232(12) -0.0004(11) 0.0053(10) 0.0011(11)
N1 0.0124(19) 0.034(3) 0.034(2) 0.0116(19) -0.0075(16) -0.0079(18)
C1 0.017(2) 0.029(3) 0.035(3) 0.011(2) 0.007(2) 0.006(2)
C2 0.021(3) 0.039(3) 0.020(2) -0.002(2) -0.0005(18) 0.006(2)
C3 0.016(2) 0.043(4) 0.025(2) -0.007(2) -0.0023(19) 0.003(2)
C4 0.024(3) 0.031(3) 0.020(2) 0.002(2) 0.0002(19) 0.001(2)
C5 0.030(3) 0.025(3) 0.025(2) 0.003(2) -0.007(2) -0.011(2)

loop_
_atom_type_symbol
_atom_type_description
_atom_type_scat_dispersion_real
_atom_type_scat_dispersion_imag
_atom_type_scat_source
C C 0.0181 0.0091 'International Tables Vol C Tables 4.2.6.8 and 6.1.1.4'
H H 0.0000 0.0000 'International Tables Vol C Tables 4.2.6.8 and 6.1.1.4'
N N 0.0311 0.0180 'International Tables Vol C Tables 4.2.6.8 and 6.1.1.4'
F F 0.0727 0.0534 'International Tables Vol C Tables 4.2.6.8 and 6.1.1.4'
Sb Sb -0.0562 5.8946 'International Tables Vol C Tables 4.2.6.8 and 6.1.1.4'

loop_
_exptl_crystal_face_index_h
_exptl_crystal_face_index_k
_exptl_crystal_face_index_l
_exptl_crystal_face_perp_dist
-1 0 0 0.0291
0 0 1 0.0085
0 0 -1 0.0090
0 -1 1 0.0502
1 0 0 0.0127
0 1 -1 0.0410

loop_
_geom_angle_atom_site_label_1
_geom_angle_atom_site_label_2
_geom_angle_atom_site_label_3
_geom_angle
_geom_angle_site_symmetry_1
_geom_angle_site_symmetry_3
_geom_angle_publ_flag
F1 Sb1 F3 90.32(13) . . ?
F1 Sb1 F4 84.34(13) . . ?
F3 Sb1 F4 81.87(14) . . ?
F1 Sb1 F2 82.35(12) . . ?
F3 Sb1 F2 81.19(12) . . ?
F4 Sb1 F2 158.34(13) . . ?
Sb1 F2 Sb2 117.85(12) . 6_657 ?
Sb1 F4 Sb2 138.82(15) . . ?
F6 Sb2 F7 88.66(11) . . ?
F6 Sb2 F5 87.07(13) . . ?
F7 Sb2 F5 86.58(12) . . ?
F6 Sb2 F5 81.22(11) . 8_655 ?
F7 Sb2 F5 74.30(11) . 8_655 ?
F5 Sb2 F5 157.70(14) . 8_655 ?
F6 Sb2 F4 83.40(10) . . ?
F7 Sb2 F4 161.84(12) . . ?
F5 Sb2 F4 76.75(12) . . ?
F5 Sb2 F4 120.23(10) 8_655 . ?
F6 Sb2 F2 157.71(11) . 6_557 ?
F7 Sb2 F2 75.87(10) . 6_557 ?
F5 Sb2 F2 76.24(10) . 6_557 ?
F5 Sb2 F2 109.12(9) 8_655 6_557 ?
F4 Sb2 F2 106.49(10) . 6_557 ?
Sb2 F5 Sb2 135.84(13) . 8_665 ?
C5 N1 C1 123.7(4) . . ?
C5 N1 H1 118.2 . . ?
C1 N1 H1 118.2 . . ?
N1 C1 C2 119.0(5) . . ?
N1 C1 H1A 120.5 . . ?
C2 C1 H1A 120.5 . . ?
C1 C2 C3 119.1(5) . . ?
C1 C2 H2 120.5 . . ?
C3 C2 H2 120.5 . . ?
C4 C3 C2 119.9(5) . . ?
C4 C3 H3 120.0 . . ?
C2 C3 H3 120.0 . . ?
C5 C4 C3 119.5(5) . . ?
C5 C4 H4 120.3 . . ?
C3 C4 H4 120.3 . . ?
N1 C5 C4 118.9(5) . . ?
N1 C5 H5 120.6 . . ?
C4 C5 H5 120.6 . . ?

loop_
_geom_bond_atom_site_label_1
_geom_bond_atom_site_label_2
_geom_bond_distance
_geom_bond_site_symmetry_2
_geom_bond_publ_flag
Sb1 F1 1.924(3) . ?
Sb1 F3 1.935(3) . ?
Sb1 F4 2.036(3) . ?
Sb1 F2 2.112(3) . ?
F2 Sb2 2.621(3) 6_657 ?
F4 Sb2 2.600(3) . ?
Sb2 F6 1.926(3) . ?
Sb2 F7 1.940(3) . ?
Sb2 F5 1.960(3) . ?
Sb2 F5 2.590(3) 8_655 ?
N1 C5 1.336(8) . ?
N1 C1 1.341(8) . ?
N1 H1 0.8800 . ?
C1 C2 1.378(8) . ?
C1 H1A 0.9500 . ?
C2 C3 1.384(7) . ?
C2 H2 0.9500 . ?
C3 C4 1.383(7) . ?
C3 H3 0.9500 . ?
C4 C5 1.375(8) . ?
C4 H4 0.9500 . ?
C5 H5 0.9500 . ?

loop_
_geom_hbond_atom_site_label_D
_geom_hbond_atom_site_label_H
_geom_hbond_atom_site_label_A
_geom_hbond_distance_DH
_geom_hbond_distance_HA
_geom_hbond_distance_DA
_geom_hbond_angle_DHA
_geom_hbond_site_symmetry_A
_geom_hbond_publ_flag
N1 H1 F2 0.88 1.89 2.730(5) 159.3 . yes
C1 H1A F7 0.95 2.45 3.169(6) 132.1 6_657 yes
C2 H2 F5 0.95 2.51 3.361(6) 149.8 2_564 yes
